data_7117904
loop_
_publ_author_name
'Holloway, J.H.'
'Kaucic, V.'
'Russell, D.R.'

_publ_section_title
;
 Synthesis, Chemistry, and Crystal Structures of High-valent
 Transition-metal Chalcogenide Fluorides and Their Derivatives
;
_journal_name_full
;
Journal of the Chemical Society. Chemical Communications (1972-)
;
_journal_page_first 1079
_journal_page_last 1081
_journal_volume 1983
_journal_year 1983
_chemical_formula_sum 'F4 S W'
_space_group_IT_number 29
_symmetry_space_group_name_Hall 'P 2c -2ac'
_symmetry_space_group_name_H-M 'P c a 21'
_cell_angle_alpha 90
_cell_angle_beta 90
_cell_angle_gamma 90
_cell_formula_units_Z 8
_cell_length_a 16.934
_cell_length_b 5.514
_cell_length_c 9.46
_cell_volume 883.319
_citation_journal_id_ASTM JCCCAT
_cod_data_source_file Holloway_JCCCAT_1983_293.cif
_cod_data_source_block F4S1W1
_cod_original_cell_volume 883.3187
_cod_original_formula_sum 'F4 S1 W1'
_cod_database_code 7117904

loop_
_symmetry_equiv_pos_as_xyz
x,y,z
-x,-y,z+1/2
-x+1/2,y,z+1/2
x+1/2,-y,z

loop_
_atom_site_label
_atom_site_type_symbol
_atom_site_fract_x
_atom_site_fract_y
_atom_site_fract_z
_atom_site_occupancy
_atom_site_U_iso_or_equiv
F5 F-1 0.112 0.15 0.515 1 0.0
F3 F-1 0.2066 -0.08 0.134 1 0.0
F7 F-1 0.244 0.318 0.012 1 0.0
F8 F-1 0.175 0.308 0.263 1 0.0
F2 F-1 0.095 0.469 0.05 1 0.0
F1 F-1 0.121 0.077 -0.08 1 0.0
S1 S-2 0.03 0.006 0.192 1 0.0
W1 W+6 0.12985 0.1552 0.1 1 0.0
F4 F-1 0.204 0.72 0.407 1 0.0
S2 S-2 0.1393 0.589 0.698 1 0.0
W2 W+6 0.15255 0.4602 0.4945 1 0.0
F6 F-1 0.06 0.55 0.408 1 0.0
